data_4507084
loop_
_publ_author_name
'Nath, Bhaskar'
'Baruah, Jubaraj B.'

_publ_section_title
;
 Quasi-Isostructural Solvates of
 Bis(4-hydroxy-3,5-dimethylphenyl)(4-N,N-dimethylaminophenyl)methane
;
_journal_issue 12
_journal_name_full 'Crystal Growth &amp; Design'
_journal_page_first 6173
_journal_paper_doi 10.1021/cg3013427
_journal_volume 12
_journal_year 2012
_chemical_formula_sum 'C56 H70 N4 O7'
_chemical_formula_weight 911.16
_chemical_name_systematic
; 
 ? 
;
_space_group_IT_number 2
_symmetry_cell_setting triclinic
_symmetry_space_group_name_Hall '-P 1'
_symmetry_space_group_name_H-M 'P -1'
_atom_sites_solution_hydrogens geom
_atom_sites_solution_primary direct
_atom_sites_solution_secondary difmap
_audit_creation_method SHELXL-97
_cell_angle_alpha 88.529(14)
_cell_angle_beta 70.482(11)
_cell_angle_gamma 88.285(11)
_cell_formula_units_Z 2
_cell_length_a 12.988(2)
_cell_length_b 14.491(2)
_cell_length_c 15.156(3)
_cell_measurement_temperature 296(2)
_cell_volume 2687.0(8)
_computing_structure_refinement 'SHELXL-97 (Sheldrick, 1997)'
_computing_structure_solution 'SHELXS-97 (Sheldrick, 1990)'
_diffrn_ambient_temperature 296(2)
_diffrn_measured_fraction_theta_full 0.995
_diffrn_measured_fraction_theta_max 0.995
_diffrn_radiation_monochromator graphite
_diffrn_radiation_source 'fine-focus sealed tube'
_diffrn_radiation_type MoK\a
_diffrn_radiation_wavelength 0.71073
_diffrn_reflns_av_R_equivalents 0.0987
_diffrn_reflns_av_sigmaI/netI 0.1753
_diffrn_reflns_limit_h_max 14
_diffrn_reflns_limit_h_min -15
_diffrn_reflns_limit_k_max 17
_diffrn_reflns_limit_k_min -17
_diffrn_reflns_limit_l_max 18
_diffrn_reflns_limit_l_min -17
_diffrn_reflns_number 21890
_diffrn_reflns_theta_full 25.25
_diffrn_reflns_theta_max 25.25
_diffrn_reflns_theta_min 1.41
_exptl_absorpt_coefficient_mu 0.074
_exptl_absorpt_correction_type none
_exptl_crystal_colour colourless
_exptl_crystal_density_diffrn 1.126
_exptl_crystal_density_method 'not measured'
_exptl_crystal_description block
_exptl_crystal_F_000 980
_exptl_crystal_size_max 0.34
_exptl_crystal_size_mid 0.25
_exptl_crystal_size_min 0.19
_refine_diff_density_max 0.449
_refine_diff_density_min -0.256
_refine_diff_density_rms 0.048
_refine_ls_extinction_method none
_refine_ls_goodness_of_fit_ref 1.144
_refine_ls_hydrogen_treatment mixed
_refine_ls_matrix_type full
_refine_ls_number_parameters 626
_refine_ls_number_reflns 9682
_refine_ls_number_restraints 8
_refine_ls_restrained_S_all 1.144
_refine_ls_R_factor_all 0.1958
_refine_ls_R_factor_gt 0.0651
_refine_ls_shift/su_max 0.000
_refine_ls_shift/su_mean 0.000
_refine_ls_structure_factor_coef Fsqd
_refine_ls_weighting_details 'calc w=1/[\s^2^(Fo^2^)+(0.0101P)^2^+0.8200P] where P=(Fo^2^+2Fc^2^)/3'
_refine_ls_weighting_scheme calc
_refine_ls_wR_factor_gt 0.1463
_refine_ls_wR_factor_ref 0.1608
_reflns_number_gt 5614
_reflns_number_total 9682
_reflns_threshold_expression >2sigma(I)
_cod_data_source_file cg3013427_si_008.cif
_cod_data_source_block dabco_0m
_cod_depositor_comments
;
The following automatic conversions were performed:

'_symmetry_cell_setting' value 'Triclinic' changed to 'triclinic'
according to /home/saulius/struct/CIF-dictionaries/cif_core.dic
dictionary named 'cif_core.dic' version 2.4.2 from 2011-04-26.

Automatic conversion script
Id: cif_fix_values 1891 2012-01-12 08:04:46Z andrius 
;
_cod_original_sg_symbol_H-M P-1
_cod_database_code 4507084

loop_
_symmetry_equiv_pos_as_xyz
'x, y, z'
'-x, -y, -z'

loop_
_atom_site_label
_atom_site_type_symbol
_atom_site_fract_x
_atom_site_fract_y
_atom_site_fract_z
_atom_site_U_iso_or_equiv
_atom_site_adp_type
_atom_site_occupancy
_atom_site_symmetry_multiplicity
_atom_site_calc_flag
_atom_site_refinement_flags
C34 C 0.0691(4) 0.4676(3) 0.2781(3) 0.0506(14) Uani 1 1 d .
H34 H 0.0835 0.4413 0.2160 0.061 Uiso 1 1 calc R
C46 C -0.2712(5) 0.5429(4) 0.3502(4) 0.0546(15) Uani 1 1 d .
C43 C -0.0508(5) 0.4979(4) 0.3096(4) 0.0495(14) Uani 1 1 d .
C47 C -0.2409(5) 0.4753(4) 0.4038(4) 0.0520(15) Uani 1 1 d .
C48 C -0.1299(5) 0.4534(3) 0.3809(4) 0.0548(15) Uani 1 1 d .
H48 H -0.1083 0.4071 0.4150 0.066 Uiso 1 1 calc R
C44 C -0.0866(5) 0.5683(4) 0.2617(4) 0.0584(16) Uani 1 1 d .
H44 H -0.0344 0.6010 0.2152 0.070 Uiso 1 1 calc R
C45 C -0.1963(5) 0.5924(4) 0.2796(4) 0.0591(16) Uani 1 1 d .
C50 C -0.3245(4) 0.4244(3) 0.4842(4) 0.0760(18) Uani 1 1 d .
H50A H -0.3922 0.4591 0.5033 0.114 Uiso 1 1 calc R
H50B H -0.2978 0.4175 0.5359 0.114 Uiso 1 1 calc R
H50C H -0.3361 0.3646 0.4639 0.114 Uiso 1 1 calc R
C49 C -0.2296(4) 0.6658(3) 0.2216(4) 0.089(2) Uani 1 1 d .
H49A H -0.2739 0.6391 0.1898 0.133 Uiso 1 1 calc R
H49B H -0.1656 0.6912 0.1764 0.133 Uiso 1 1 calc R
H49C H -0.2707 0.7139 0.2616 0.133 Uiso 1 1 calc R
C31 C 0.2081(5) 0.6881(4) 0.3139(5) 0.0616(16) Uani 1 1 d .
C30 C 0.1325(4) 0.6172(4) 0.3255(4) 0.0578(16) Uani 1 1 d .
H30 H 0.0700 0.6171 0.3783 0.069 Uiso 1 1 calc R
C28 C 0.2411(5) 0.5503(4) 0.1840(4) 0.0622(16) Uani 1 1 d .
H28 H 0.2535 0.5045 0.1395 0.075 Uiso 1 1 calc R
C29 C 0.1477(5) 0.5481(4) 0.2616(4) 0.0539(15) Uani 1 1 d .
C26 C 0.3013(5) 0.6884(5) 0.2364(5) 0.0703(18) Uani 1 1 d .
C27 C 0.3179(5) 0.6203(5) 0.1704(5) 0.0705(18) Uani 1 1 d .
C33 C 0.1860(4) 0.7636(4) 0.3857(4) 0.089(2) Uani 1 1 d .
H33A H 0.2441 0.7637 0.4116 0.134 Uiso 1 1 calc R
H33B H 0.1181 0.7524 0.4349 0.134 Uiso 1 1 calc R
H33C H 0.1817 0.8223 0.3563 0.134 Uiso 1 1 calc R
C32 C 0.4189(5) 0.6178(4) 0.0831(4) 0.121(2) Uani 1 1 d .
H32A H 0.4153 0.6686 0.0422 0.181 Uiso 1 1 calc R
H32B H 0.4220 0.5608 0.0513 0.181 Uiso 1 1 calc R
H32C H 0.4831 0.6225 0.1006 0.181 Uiso 1 1 calc R
C35 C 0.0953(4) 0.3901(4) 0.3362(4) 0.0527(15) Uani 1 1 d .
C36 C 0.1131(4) 0.4057(4) 0.4208(4) 0.0574(15) Uani 1 1 d .
H36 H 0.1109 0.4661 0.4409 0.069 Uiso 1 1 calc R
C40 C 0.0997(4) 0.2991(4) 0.3120(4) 0.0619(16) Uani 1 1 d .
H40 H 0.0881 0.2856 0.2565 0.074 Uiso 1 1 calc R
C37 C 0.1337(4) 0.3344(4) 0.4755(4) 0.0605(16) Uani 1 1 d .
H37 H 0.1457 0.3483 0.5308 0.073 Uiso 1 1 calc R
C38 C 0.1371(4) 0.2426(4) 0.4499(4) 0.0615(16) Uani 1 1 d .
C39 C 0.1202(4) 0.2265(4) 0.3644(4) 0.0654(17) Uani 1 1 d .
H39 H 0.1229 0.1665 0.3434 0.079 Uiso 1 1 calc R
C18 C -0.0537(5) 0.9851(4) 0.2220(4) 0.0548(15) Uani 1 1 d .
C19 C -0.0868(5) 1.0525(4) 0.2885(4) 0.0648(17) Uani 1 1 d .
H19 H -0.0341 1.0808 0.3070 0.078 Uiso 1 1 calc R
C22 C -0.2438(5) 0.9732(4) 0.2326(5) 0.0670(17) Uani 1 1 d .
C23 C -0.1347(5) 0.9468(3) 0.1935(4) 0.0595(16) Uani 1 1 d .
H23 H -0.1149 0.9025 0.1471 0.071 Uiso 1 1 calc R
C21 C -0.2746(6) 1.0388(4) 0.3030(5) 0.0734(19) Uani 1 1 d .
C20 C -0.1950(6) 1.0804(4) 0.3294(4) 0.0691(17) Uani 1 1 d .
C9 C 0.0644(5) 0.9473(3) 0.1906(4) 0.0564(15) Uani 1 1 d .
H9 H 0.0711 0.9122 0.2447 0.068 Uiso 1 1 calc R
C4 C 0.1509(5) 1.0218(4) 0.1698(4) 0.0554(15) Uani 1 1 d D
C6 C 0.2327(6) 1.1623(4) 0.0930(4) 0.0637(17) Uani 1 1 d .
C1 C 0.3186(5) 1.1462(5) 0.1276(5) 0.0711(18) Uani 1 1 d D
C5 C 0.1497(4) 1.0986(4) 0.1164(4) 0.0610(16) Uani 1 1 d .
H5 H 0.0911 1.1088 0.0947 0.073 Uiso 1 1 calc R
C3 C 0.2389(5) 1.0067(4) 0.2014(4) 0.0720(18) Uani 1 1 d .
H3 H 0.2421 0.9534 0.2358 0.086 Uiso 1 1 calc R
C2 C 0.3231(5) 1.0705(5) 0.1822(5) 0.0778(19) Uani 1 1 d D
C8 C 0.2309(4) 1.2467(4) 0.0335(4) 0.095(2) Uani 1 1 d .
H8A H 0.1652 1.2481 0.0176 0.143 Uiso 1 1 calc R
H8B H 0.2932 1.2448 -0.0227 0.143 Uiso 1 1 calc R
H8C H 0.2331 1.3010 0.0677 0.143 Uiso 1 1 calc R
C7 C 0.4194(5) 1.0490(4) 0.2164(5) 0.136(3) Uani 1 1 d .
H7A H 0.4864 1.0639 0.1676 0.204 Uiso 1 1 calc R
H7B H 0.4204 0.9846 0.2325 0.204 Uiso 1 1 calc R
H7C H 0.4120 1.0851 0.2705 0.204 Uiso 1 1 calc RD
C15 C 0.1054(4) 0.9029(4) 0.0185(4) 0.0636(17) Uani 1 1 d .
H15 H 0.1038 0.9653 0.0026 0.076 Uiso 1 1 calc R
C10 C 0.0907(4) 0.8778(4) 0.1113(4) 0.0528(15) Uani 1 1 d .
C14 C 0.1220(4) 0.8386(4) -0.0499(4) 0.0630(17) Uani 1 1 d .
H14 H 0.1315 0.8584 -0.1110 0.076 Uiso 1 1 calc R
C11 C 0.0977(4) 0.7854(4) 0.1300(4) 0.0653(17) Uani 1 1 d .
H11 H 0.0911 0.7660 0.1906 0.078 Uiso 1 1 calc R
C13 C 0.1250(4) 0.7452(4) -0.0304(4) 0.0550(15) Uani 1 1 d .
C12 C 0.1143(4) 0.7198(4) 0.0613(5) 0.0680(17) Uani 1 1 d .
H12 H 0.1183 0.6576 0.0768 0.082 Uiso 1 1 calc R
C24 C -0.2259(4) 1.1544(4) 0.4039(4) 0.102(2) Uani 1 1 d .
H24A H -0.2652 1.1270 0.4636 0.152 Uiso 1 1 calc R
H24B H -0.2712 1.2011 0.3882 0.152 Uiso 1 1 calc R
H24C H -0.1609 1.1819 0.4070 0.152 Uiso 1 1 calc R
C25 C -0.3292(4) 0.9288(4) 0.1989(4) 0.097(2) Uani 1 1 d .
H25A H -0.2934 0.8868 0.1495 0.145 Uiso 1 1 calc R
H25B H -0.3678 0.9760 0.1762 0.145 Uiso 1 1 calc R
H25C H -0.3798 0.8957 0.2500 0.145 Uiso 1 1 calc R
C16 C 0.1217(5) 0.5831(4) -0.0710(4) 0.131(3) Uani 1 1 d .
H16A H 0.0468 0.5765 -0.0324 0.197 Uiso 1 1 calc R
H16B H 0.1685 0.5641 -0.0362 0.197 Uiso 1 1 calc R
H16C H 0.1370 0.5453 -0.1252 0.197 Uiso 1 1 calc R
C17 C 0.1094(5) 0.7049(4) -0.1787(5) 0.111(2) Uani 1 1 d .
H17A H 0.0336 0.7234 -0.1577 0.167 Uiso 1 1 calc R
H17B H 0.1207 0.6538 -0.2202 0.167 Uiso 1 1 calc R
H17C H 0.1528 0.7557 -0.2112 0.167 Uiso 1 1 calc R
C41 C 0.1770(5) 0.1892(4) 0.5881(5) 0.126(3) Uani 1 1 d .
H41A H 0.2350 0.2324 0.5765 0.189 Uiso 1 1 calc R
H41B H 0.1969 0.1328 0.6135 0.189 Uiso 1 1 calc R
H41C H 0.1114 0.2149 0.6319 0.189 Uiso 1 1 calc R
C42 C 0.1548(6) 0.0773(4) 0.4772(5) 0.156(3) Uani 1 1 d .
H42A H 0.0851 0.0665 0.4706 0.234 Uiso 1 1 calc R
H42B H 0.1646 0.0372 0.5253 0.234 Uiso 1 1 calc R
H42C H 0.2118 0.0652 0.4190 0.234 Uiso 1 1 calc R
C51 C 0.5835(5) 0.2961(4) 0.2020(5) 0.111(2) Uani 1 1 d .
H51A H 0.6134 0.3122 0.1359 0.133 Uiso 1 1 calc R
H51B H 0.6147 0.2367 0.2119 0.133 Uiso 1 1 calc R
C53 C 0.4191(5) 0.3788(5) 0.2194(5) 0.113(3) Uani 1 1 d .
H53A H 0.3401 0.3745 0.2414 0.136 Uiso 1 1 calc R
H53B H 0.4425 0.3964 0.1536 0.136 Uiso 1 1 calc R
C55 C 0.4309(6) 0.2626(5) 0.3283(6) 0.129(3) Uani 1 1 d .
H55A H 0.4683 0.2056 0.3359 0.155 Uiso 1 1 calc R
H55B H 0.3530 0.2520 0.3505 0.155 Uiso 1 1 calc R
C52 C 0.6132(5) 0.3703(4) 0.2604(5) 0.116(3) Uani 1 1 d .
H52A H 0.6574 0.3417 0.2945 0.139 Uiso 1 1 calc R
H52B H 0.6569 0.4168 0.2183 0.139 Uiso 1 1 calc R
C56 C 0.4571(6) 0.3396(5) 0.3860(5) 0.120(3) Uani 1 1 d .
H56A H 0.3893 0.3650 0.4287 0.144 Uiso 1 1 calc R
H56B H 0.4991 0.3132 0.4230 0.144 Uiso 1 1 calc R
C54 C 0.4525(6) 0.4552(4) 0.2754(5) 0.124(3) Uani 1 1 d .
H54A H 0.4928 0.5027 0.2325 0.148 Uiso 1 1 calc R
H54B H 0.3875 0.4838 0.3191 0.148 Uiso 1 1 calc R
N3 N 0.4665(4) 0.2904(3) 0.2296(4) 0.0762(15) Uani 1 1 d .
N1 N 0.1410(3) 0.6781(3) -0.1001(4) 0.0699(14) Uani 1 1 d .
N2 N 0.1589(4) 0.1707(4) 0.5019(4) 0.0909(17) Uani 1 1 d .
N4 N 0.5191(4) 0.4143(3) 0.3256(4) 0.0713(14) Uani 1 1 d .
O4 O -0.3817(4) 0.5663(3) 0.3674(3) 0.0723(12) Uani 1 1 d D
O2 O -0.3834(3) 1.0607(4) 0.3418(3) 0.1092(16) Uani 1 1 d .
H2 H -0.3950 1.0837 0.3932 0.164 Uiso 1 1 calc R
O1 O 0.4026(4) 1.2107(3) 0.1002(3) 0.1012(15) Uani 1 1 d D
O3 O 0.3765(4) 0.7564(3) 0.2283(3) 0.1043(15) Uani 1 1 d .
H3A H 0.3887 0.7836 0.1778 0.156 Uiso 1 1 calc R
O5 O 0.4915(3) 0.7375(2) 0.3659(3) 0.1033(14) Uani 1 1 d .
O7 O 0.4363(4) 0.8500(3) 0.0599(3) 0.170(2) Uani 1 1 d .
O6 O 0.5099(4) 0.1104(3) 0.5272(4) 0.184(2) Uani 1 1 d .
H4 H -0.423(4) 0.524(3) 0.372(4) 0.08(2) Uiso 1 1 d D
H1 H 0.440(3) 1.197(3) 0.135(2) 0.13(3) Uiso 1 1 d D

loop_
_atom_site_aniso_label
_atom_site_aniso_U_11
_atom_site_aniso_U_22
_atom_site_aniso_U_33
_atom_site_aniso_U_23
_atom_site_aniso_U_13
_atom_site_aniso_U_12
C34 0.053(4) 0.051(4) 0.047(4) -0.011(3) -0.016(3) 0.003(3)
C46 0.044(4) 0.053(4) 0.070(5) -0.015(4) -0.021(4) -0.003(4)
C43 0.053(4) 0.051(4) 0.048(4) -0.005(3) -0.021(4) -0.005(3)
C47 0.062(5) 0.046(4) 0.053(4) -0.005(3) -0.026(4) -0.003(3)
C48 0.060(4) 0.054(4) 0.057(4) -0.008(3) -0.028(4) 0.002(4)
C44 0.062(5) 0.058(4) 0.055(4) 0.007(3) -0.018(4) -0.013(3)
C45 0.055(4) 0.062(4) 0.066(5) 0.001(4) -0.028(4) -0.008(4)
C50 0.074(4) 0.080(4) 0.071(5) 0.004(4) -0.019(4) -0.016(4)
C49 0.093(5) 0.080(4) 0.103(5) 0.027(4) -0.046(4) 0.001(4)
C31 0.061(5) 0.065(4) 0.062(5) 0.006(4) -0.025(4) -0.009(4)
C30 0.054(4) 0.065(4) 0.050(4) 0.001(4) -0.012(3) -0.003(4)
C28 0.071(5) 0.060(4) 0.053(4) -0.003(3) -0.018(4) 0.010(4)
C29 0.052(4) 0.058(4) 0.049(4) 0.006(4) -0.014(3) 0.004(3)
C26 0.072(5) 0.078(5) 0.053(5) 0.000(4) -0.011(4) 0.002(4)
C27 0.054(5) 0.080(5) 0.063(5) 0.020(4) -0.002(4) -0.010(4)
C33 0.107(5) 0.083(5) 0.078(5) -0.003(4) -0.030(4) -0.019(4)
C32 0.105(6) 0.117(6) 0.104(6) 0.002(5) 0.015(5) -0.025(5)
C35 0.044(4) 0.057(4) 0.057(4) 0.000(4) -0.016(3) 0.001(3)
C36 0.056(4) 0.055(4) 0.064(5) -0.009(4) -0.022(3) 0.000(3)
C40 0.066(4) 0.058(4) 0.066(5) -0.014(4) -0.026(3) -0.005(3)
C37 0.064(4) 0.061(4) 0.061(4) -0.002(4) -0.027(3) 0.002(3)
C38 0.066(4) 0.060(5) 0.056(5) 0.001(4) -0.016(3) -0.005(3)
C39 0.084(5) 0.043(4) 0.070(5) -0.005(4) -0.027(4) -0.005(3)
C18 0.063(5) 0.050(4) 0.051(4) -0.001(3) -0.018(3) -0.002(4)
C19 0.080(5) 0.060(4) 0.058(4) -0.010(4) -0.027(4) -0.014(4)
C22 0.063(5) 0.072(5) 0.068(5) 0.001(4) -0.025(4) 0.001(4)
C23 0.078(5) 0.049(4) 0.057(4) -0.003(3) -0.029(4) -0.007(4)
C21 0.088(6) 0.067(5) 0.066(5) -0.014(4) -0.026(5) 0.001(5)
C20 0.081(5) 0.060(4) 0.060(5) -0.016(4) -0.014(4) 0.005(4)
C9 0.084(5) 0.048(4) 0.044(4) 0.003(3) -0.029(3) -0.012(4)
C4 0.065(4) 0.046(4) 0.058(4) -0.004(3) -0.023(3) -0.002(3)
C6 0.085(5) 0.054(4) 0.048(4) -0.005(3) -0.017(4) -0.003(4)
C1 0.068(5) 0.070(5) 0.074(5) -0.013(4) -0.020(4) -0.018(4)
C5 0.071(5) 0.059(4) 0.058(4) -0.005(4) -0.028(4) -0.009(4)
C3 0.085(5) 0.062(4) 0.082(5) -0.001(4) -0.045(4) 0.000(4)
C2 0.080(5) 0.066(5) 0.100(6) -0.009(4) -0.046(4) -0.003(4)
C8 0.126(6) 0.088(5) 0.074(5) 0.001(4) -0.035(4) -0.033(4)
C7 0.111(6) 0.118(6) 0.228(9) 0.009(6) -0.122(6) -0.012(5)
C15 0.086(5) 0.044(4) 0.065(5) 0.011(4) -0.029(4) -0.006(3)
C10 0.058(4) 0.046(4) 0.058(5) 0.010(4) -0.024(3) -0.008(3)
C14 0.089(5) 0.044(4) 0.060(5) 0.003(4) -0.031(4) -0.003(3)
C11 0.082(5) 0.061(4) 0.056(4) 0.007(4) -0.028(3) -0.002(4)
C13 0.046(4) 0.065(5) 0.051(5) 0.000(4) -0.011(3) -0.010(3)
C12 0.080(5) 0.037(4) 0.082(5) 0.000(4) -0.019(4) -0.004(3)
C24 0.120(6) 0.082(5) 0.097(6) -0.030(4) -0.025(4) -0.001(4)
C25 0.070(5) 0.113(5) 0.120(6) -0.039(4) -0.046(4) 0.008(4)
C16 0.215(8) 0.055(4) 0.096(6) -0.021(4) -0.012(5) -0.040(5)
C17 0.131(6) 0.120(6) 0.106(6) -0.050(5) -0.071(5) 0.031(5)
C41 0.206(8) 0.105(6) 0.087(6) 0.026(5) -0.076(6) -0.008(5)
C42 0.307(11) 0.054(5) 0.139(8) 0.015(5) -0.118(7) -0.012(6)
C51 0.060(5) 0.145(6) 0.128(6) -0.080(5) -0.025(4) -0.003(4)
C53 0.126(6) 0.097(6) 0.149(7) -0.043(5) -0.089(6) 0.019(5)
C55 0.153(7) 0.138(7) 0.097(7) -0.005(6) -0.037(6) -0.072(6)
C52 0.069(5) 0.142(6) 0.134(7) -0.076(6) -0.025(5) 0.001(5)
C56 0.139(7) 0.126(6) 0.088(6) -0.002(6) -0.028(5) -0.046(6)
C54 0.170(7) 0.094(5) 0.153(7) -0.051(5) -0.114(6) 0.035(5)
N3 0.066(4) 0.078(4) 0.088(5) -0.018(4) -0.029(3) -0.003(3)
N1 0.081(4) 0.055(3) 0.068(4) -0.005(3) -0.015(3) -0.012(3)
N2 0.148(5) 0.057(4) 0.082(5) 0.016(4) -0.058(4) -0.005(3)
N4 0.063(4) 0.074(4) 0.080(4) -0.018(3) -0.027(3) 0.000(3)
O4 0.058(3) 0.069(3) 0.094(3) -0.009(3) -0.031(3) -0.008(3)
O2 0.075(3) 0.130(4) 0.118(4) -0.046(3) -0.027(3) 0.027(3)
O1 0.099(4) 0.104(4) 0.112(4) -0.007(3) -0.047(4) -0.040(3)
O3 0.108(4) 0.099(4) 0.105(4) 0.016(3) -0.031(3) -0.052(3)
O5 0.103(3) 0.092(3) 0.109(4) -0.010(3) -0.025(3) -0.012(2)
O7 0.224(5) 0.109(4) 0.106(4) 0.000(3) 0.044(4) -0.057(4)
O6 0.167(5) 0.187(5) 0.158(5) -0.087(4) 0.008(4) -0.028(4)

loop_
_atom_type_symbol
_atom_type_description
_atom_type_scat_dispersion_real
_atom_type_scat_dispersion_imag
_atom_type_scat_source
C C 0.0033 0.0016 'International Tables Vol C Tables 4.2.6.8 and 6.1.1.4'
H H 0.0000 0.0000 'International Tables Vol C Tables 4.2.6.8 and 6.1.1.4'
N N 0.0061 0.0033 'International Tables Vol C Tables 4.2.6.8 and 6.1.1.4'
O O 0.0106 0.0060 'International Tables Vol C Tables 4.2.6.8 and 6.1.1.4'

loop_
_geom_angle_atom_site_label_1
_geom_angle_atom_site_label_2
_geom_angle_atom_site_label_3
_geom_angle
C35 C34 C43 114.5(4)
C35 C34 C29 112.8(4)
C43 C34 C29 113.6(4)
C45 C46 C47 123.0(5)
C45 C46 O4 116.3(6)
C47 C46 O4 120.7(6)
C48 C43 C44 116.8(5)
C48 C43 C34 122.5(5)
C44 C43 C34 120.6(5)
C46 C47 C48 117.6(5)
C46 C47 C50 122.2(6)
C48 C47 C50 120.1(5)
C43 C48 C47 122.5(5)
C45 C44 C43 123.7(5)
C46 C45 C44 116.3(5)
C46 C45 C49 122.8(6)
C44 C45 C49 120.9(6)
C26 C31 C30 119.3(6)
C26 C31 C33 120.6(6)
C30 C31 C33 120.1(6)
C29 C30 C31 122.4(6)
C29 C28 C27 121.6(6)
C30 C29 C28 117.3(5)
C30 C29 C34 122.0(5)
C28 C29 C34 120.5(6)
C31 C26 O3 118.4(7)
C31 C26 C27 119.5(6)
O3 C26 C27 122.1(6)
C26 C27 C28 119.9(6)
C26 C27 C32 121.6(6)
C28 C27 C32 118.4(7)
C40 C35 C36 115.0(5)
C40 C35 C34 122.6(6)
C36 C35 C34 122.3(5)
C37 C36 C35 122.3(5)
C35 C40 C39 124.4(5)
C36 C37 C38 121.7(5)
N2 C38 C37 123.0(6)
N2 C38 C39 120.8(6)
C37 C38 C39 116.2(6)
C40 C39 C38 120.4(5)
C19 C18 C23 116.8(6)
C19 C18 C9 120.3(6)
C23 C18 C9 122.5(6)
C18 C19 C20 123.2(6)
C23 C22 C21 119.7(6)
C23 C22 C25 119.5(6)
C21 C22 C25 120.8(6)
C22 C23 C18 121.7(6)
O2 C21 C20 122.7(7)
O2 C21 C22 117.8(6)
C20 C21 C22 119.5(7)
C19 C20 C21 119.1(6)
C19 C20 C24 120.3(6)
C21 C20 C24 120.6(6)
C4 C9 C10 111.5(4)
C4 C9 C18 114.2(4)
C10 C9 C18 114.0(4)
C5 C4 C3 118.5(5)
C5 C4 C9 123.2(5)
C3 C4 C9 118.1(5)
C5 C6 C1 117.6(6)
C5 C6 C8 122.0(6)
C1 C6 C8 120.4(6)
C2 C1 C6 122.3(6)
C2 C1 O1 121.8(7)
C6 C1 O1 115.9(7)
C4 C5 C6 122.4(5)
C4 C3 C2 121.3(5)
C1 C2 C3 117.9(6)
C1 C2 C7 123.0(6)
C3 C2 C7 118.9(6)
C14 C15 C10 122.0(5)
C11 C10 C15 116.4(6)
C11 C10 C9 120.1(5)
C15 C10 C9 123.4(5)
C15 C14 C13 121.5(5)
C10 C11 C12 122.0(5)
C14 C13 C12 116.7(6)
C14 C13 N1 122.2(6)
C12 C13 N1 121.1(6)
C11 C12 C13 121.2(5)
N3 C51 C52 109.4(5)
N3 C53 C54 112.0(5)
N3 C55 C56 109.4(5)
N4 C52 C51 112.9(5)
N4 C56 C55 111.9(5)
N4 C54 C53 109.4(5)
C53 N3 C51 110.3(5)
C53 N3 C55 109.8(6)
C51 N3 C55 105.1(5)
C13 N1 C17 116.2(5)
C13 N1 C16 118.3(5)
C17 N1 C16 114.8(5)
C38 N2 C42 121.6(6)
C38 N2 C41 119.5(5)
C42 N2 C41 118.6(5)
C52 N4 C54 109.1(5)
C52 N4 C56 105.7(5)
C54 N4 C56 107.9(5)

loop_
_geom_bond_atom_site_label_1
_geom_bond_atom_site_label_2
_geom_bond_distance
C34 C35 1.510(6)
C34 C43 1.523(6)
C34 C29 1.532(6)
C46 C45 1.383(6)
C46 C47 1.386(6)
C46 O4 1.404(6)
C43 C48 1.378(6)
C43 C44 1.393(6)
C47 C48 1.394(6)
C47 C50 1.525(6)
C44 C45 1.393(6)
C45 C49 1.508(6)
C31 C26 1.376(7)
C31 C30 1.410(6)
C31 C33 1.515(7)
C30 C29 1.374(6)
C28 C29 1.380(6)
C28 C27 1.407(6)
C26 O3 1.382(6)
C26 C27 1.384(7)
C27 C32 1.521(7)
C35 C40 1.372(6)
C35 C36 1.401(6)
C36 C37 1.384(6)
C40 C39 1.374(6)
C37 C38 1.392(6)
C38 N2 1.369(6)
C38 C39 1.411(6)
C18 C19 1.376(6)
C18 C23 1.397(6)
C18 C9 1.534(6)
C19 C20 1.385(7)
C22 C23 1.387(6)
C22 C21 1.396(7)
C22 C25 1.530(6)
C21 O2 1.369(6)
C21 C20 1.385(7)
C20 C24 1.523(7)
C9 C4 1.531(6)
C9 C10 1.531(6)
C4 C5 1.363(6)
C4 C3 1.389(6)
C6 C5 1.388(6)
C6 C1 1.394(7)
C6 C8 1.505(6)
C1 C2 1.368(7)
C1 O1 1.405(6)
C3 C2 1.403(6)
C2 C7 1.526(7)
C15 C14 1.371(6)
C15 C10 1.394(6)
C10 C11 1.368(6)
C14 C13 1.381(6)
C11 C12 1.387(6)
C13 C12 1.390(6)
C13 N1 1.414(6)
C16 N1 1.437(5)
C17 N1 1.425(6)
C41 N2 1.435(6)
C42 N2 1.421(6)
C51 N3 1.440(6)
C51 C52 1.546(6)
C53 N3 1.431(6)
C53 C54 1.569(6)
C55 N3 1.460(7)
C55 C56 1.547(7)
C52 N4 1.434(6)
C56 N4 1.473(6)
C54 N4 1.437(6)
